data_7155007
loop_
_publ_author_name
'Anitha, Mandala'
'Gangadhararao, G.'
'Kumara Swamy, K. C.'

_publ_section_title
;
 Base catalysed intermolecular cyclisation of N-protected o-amino
 benzaldehyde/acetophenone with phosphorus/sulphur based allenes: facile
 synthesis of substituted quinolines.
;
_journal_issue 14
_journal_name_full 'Organic &amp; biomolecular chemistry'
_journal_page_first 3591
_journal_page_last 3602
_journal_paper_doi 10.1039/c6ob00259e
_journal_volume 14
_journal_year 2016
_chemical_formula_sum 'C15 H10 Cl N O'
_chemical_formula_weight 255.69
_chemical_name_systematic
; 
 ? 
;
_space_group_IT_number 15
_symmetry_cell_setting monoclinic
_symmetry_space_group_name_Hall '-C 2yc'
_symmetry_space_group_name_H-M 'C 1 2/c 1'
_atom_sites_solution_hydrogens geom
_atom_sites_solution_primary direct
_atom_sites_solution_secondary difmap
_audit_creation_method SHELXL-97
_audit_update_record
;
2016-01-16 deposited with the CCDC.
2016-03-03 downloaded from the CCDC.
;
_cell_angle_alpha 90.00
_cell_angle_beta 100.505(3)
_cell_angle_gamma 90.00
_cell_formula_units_Z 8
_cell_length_a 17.482(4)
_cell_length_b 5.9043(13)
_cell_length_c 23.251(5)
_cell_measurement_reflns_used 6788
_cell_measurement_temperature 298(2)
_cell_measurement_theta_max 25.91
_cell_measurement_theta_min 2.37
_cell_volume 2359.7(9)
_computing_cell_refinement 'Bruker SMART'
_computing_data_collection 'Bruker SMART'
_computing_data_reduction 'Bruker SAINT'
_computing_molecular_graphics 'Bruker SHELXTL'
_computing_publication_material 'Bruker SHELXTL'
_computing_structure_refinement 'SHELXL-97 (Sheldrick, 1997)'
_computing_structure_solution 'SHELXS-97 (Sheldrick, 1990)'
_diffrn_ambient_temperature 298(2)
_diffrn_measured_fraction_theta_full 0.999
_diffrn_measured_fraction_theta_max 0.999
_diffrn_measurement_device_type 'CCD area detector'
_diffrn_measurement_method 'phi and omega scans'
_diffrn_radiation_monochromator graphite
_diffrn_radiation_source 'fine-focus sealed tube'
_diffrn_radiation_type MoK\a
_diffrn_radiation_wavelength 0.71073
_diffrn_reflns_av_R_equivalents 0.0507
_diffrn_reflns_av_sigmaI/netI 0.0330
_diffrn_reflns_limit_h_max 20
_diffrn_reflns_limit_h_min -20
_diffrn_reflns_limit_k_max 7
_diffrn_reflns_limit_k_min -6
_diffrn_reflns_limit_l_max 27
_diffrn_reflns_limit_l_min -27
_diffrn_reflns_number 10254
_diffrn_reflns_theta_full 25.00
_diffrn_reflns_theta_max 25.00
_diffrn_reflns_theta_min 1.78
_diffrn_standards_decay_% none
_diffrn_standards_interval_count 'not applicable'
_diffrn_standards_interval_time 'not applicable'
_diffrn_standards_number 'not applicable'
_exptl_absorpt_coefficient_mu 0.308
_exptl_absorpt_correction_T_max 1.0000
_exptl_absorpt_correction_T_min 0.965
_exptl_absorpt_correction_type empirical
_exptl_absorpt_process_details 'SADABS, Sheldrick (1996)'
_exptl_crystal_colour colourless
_exptl_crystal_density_diffrn 1.439
_exptl_crystal_density_method 'not measured'
_exptl_crystal_description blocks
_exptl_crystal_F_000 1056
_exptl_crystal_recrystallization_method 'Re-crystallisation from solvent: '
_exptl_crystal_size_max 0.22
_exptl_crystal_size_mid 0.20
_exptl_crystal_size_min 0.18
_refine_diff_density_max 0.251
_refine_diff_density_min -0.331
_refine_diff_density_rms 0.064
_refine_ls_extinction_method none
_refine_ls_goodness_of_fit_ref 1.068
_refine_ls_hydrogen_treatment mixed
_refine_ls_matrix_type full
_refine_ls_number_parameters 167
_refine_ls_number_reflns 2057
_refine_ls_number_restraints 0
_refine_ls_restrained_S_all 1.068
_refine_ls_R_factor_all 0.0551
_refine_ls_R_factor_gt 0.0479
_refine_ls_shift/su_max 0.000
_refine_ls_shift/su_mean 0.000
_refine_ls_structure_factor_coef Fsqd
_refine_ls_weighting_details 'calc w=1/[\s^2^(Fo^2^)+(0.0617P)^2^+1.8325P] where P=(Fo^2^+2Fc^2^)/3'
_refine_ls_weighting_scheme calc
_refine_ls_wR_factor_gt 0.1212
_refine_ls_wR_factor_ref 0.1272
_reflns_number_gt 1727
_reflns_number_total 2057
_reflns_threshold_expression >2sigma(I)
_cod_data_source_file c6ob00259e2.cif
_cod_data_source_block compound19
_cod_depositor_comments
;
The following automatic conversions were performed:

'_symmetry_cell_setting' value 'Monoclinic' changed to 'monoclinic'
according to
/usr/data/users/saulius/crontab/automatic-downloads/rss-feeds/RSC/lib/dictionaries/cif_core.dic
dictionary named 'cif_core.dic' version 2.4.2 from 2011-04-26.

Automatic conversion script
Id: cif_fix_values 4268 2015-11-12 08:31:59Z antanas 

 Adding full bibliography for 7155004--7155010.cif.
;
_cod_original_sg_symbol_H-M C2/c
_cod_database_code 7155007

loop_
_symmetry_equiv_pos_as_xyz
'x, y, z'
'-x, y, -z+1/2'
'x+1/2, y+1/2, z'
'-x+1/2, y+1/2, -z+1/2'
'-x, -y, -z'
'x, -y, z-1/2'
'-x+1/2, -y+1/2, -z'
'x+1/2, -y+1/2, z-1/2'

loop_
_atom_site_label
_atom_site_type_symbol
_atom_site_fract_x
_atom_site_fract_y
_atom_site_fract_z
_atom_site_U_iso_or_equiv
_atom_site_adp_type
_atom_site_occupancy
_atom_site_symmetry_multiplicity
_atom_site_calc_flag
_atom_site_refinement_flags
Cl1 Cl 0.37944(4) 0.09262(14) 0.25997(3) 0.0890(3) Uani 1 1 d .
N1 N 0.04269(9) 0.2572(3) -0.03014(7) 0.0409(4) Uani 1 1 d .
C7 C 0.14608(11) -0.0843(3) -0.00073(8) 0.0400(5) Uani 1 1 d .
H7 H 0.1806 -0.2034 0.0097 0.048 Uiso 1 1 calc R
O1 O 0.08839(8) 0.4426(2) 0.05373(6) 0.0498(4) Uani 1 1 d .
C10 C 0.20378(10) 0.0968(3) 0.09273(8) 0.0381(4) Uani 1 1 d .
C8 C 0.14790(10) 0.0908(3) 0.03655(8) 0.0374(4) Uani 1 1 d .
C1 C 0.04178(10) 0.0831(3) -0.06958(8) 0.0389(4) Uani 1 1 d .
C6 C 0.09373(11) -0.0960(3) -0.05540(8) 0.0389(4) Uani 1 1 d .
C2 C -0.01024(12) 0.0867(4) -0.12256(9) 0.0481(5) Uani 1 1 d .
H2 H -0.0443 0.2076 -0.1320 0.058 Uiso 1 1 calc R
C11 C 0.21212(11) -0.0904(3) 0.12893(9) 0.0446(5) Uani 1 1 d .
H11 H 0.1814 -0.2175 0.1183 0.053 Uiso 1 1 calc R
C9 C 0.09255(10) 0.2768(3) 0.02206(8) 0.0384(4) Uani 1 1 d .
C12 C 0.26565(12) -0.0914(4) 0.18088(9) 0.0521(6) Uani 1 1 d .
H12 H 0.2706 -0.2173 0.2053 0.063 Uiso 1 1 calc R
C4 C 0.04019(13) -0.2708(4) -0.14725(10) 0.0567(6) Uani 1 1 d .
H4 H 0.0389 -0.3902 -0.1735 0.068 Uiso 1 1 calc R
C14 C 0.30508(12) 0.2831(4) 0.16041(10) 0.0577(6) Uani 1 1 d .
H14 H 0.3372 0.4079 0.1707 0.069 Uiso 1 1 calc R
C13 C 0.31128(12) 0.0965(4) 0.19559(9) 0.0529(6) Uani 1 1 d .
C5 C 0.09221(11) -0.2737(4) -0.09546(9) 0.0480(5) Uani 1 1 d .
H5 H 0.1266 -0.3943 -0.0869 0.058 Uiso 1 1 calc R
C15 C 0.25037(12) 0.2841(4) 0.10922(10) 0.0505(5) Uani 1 1 d .
H15 H 0.2448 0.4123 0.0856 0.061 Uiso 1 1 calc R
C3 C -0.01058(13) -0.0901(4) -0.16055(9) 0.0564(6) Uani 1 1 d .
H3 H -0.0455 -0.0891 -0.1959 0.068 Uiso 1 1 calc R
H1 H 0.0069(13) 0.365(4) -0.0377(9) 0.048(6) Uiso 1 1 d .

loop_
_atom_site_aniso_label
_atom_site_aniso_U_11
_atom_site_aniso_U_22
_atom_site_aniso_U_33
_atom_site_aniso_U_23
_atom_site_aniso_U_13
_atom_site_aniso_U_12
Cl1 0.0745(5) 0.1267(7) 0.0519(4) -0.0315(4) -0.0252(3) 0.0352(4)
N1 0.0399(9) 0.0387(9) 0.0406(9) 0.0028(7) -0.0023(7) 0.0123(7)
C7 0.0337(9) 0.0396(11) 0.0450(11) 0.0047(8) 0.0028(8) 0.0061(8)
O1 0.0520(8) 0.0431(8) 0.0486(8) -0.0052(6) -0.0058(6) 0.0132(6)
C10 0.0311(9) 0.0414(11) 0.0401(10) 0.0011(8) 0.0021(8) 0.0063(7)
C8 0.0325(9) 0.0381(11) 0.0398(10) 0.0070(8) 0.0017(8) 0.0019(7)
C1 0.0348(9) 0.0430(11) 0.0385(10) 0.0033(8) 0.0052(8) 0.0020(8)
C6 0.0338(9) 0.0424(11) 0.0402(10) 0.0013(8) 0.0059(8) 0.0009(8)
C2 0.0400(11) 0.0586(13) 0.0422(11) 0.0033(9) -0.0017(8) 0.0082(9)
C11 0.0367(10) 0.0461(11) 0.0484(11) 0.0067(9) 0.0011(8) 0.0017(8)
C9 0.0372(9) 0.0375(10) 0.0386(10) 0.0050(8) 0.0022(7) 0.0033(8)
C12 0.0464(12) 0.0653(14) 0.0423(11) 0.0120(10) 0.0015(9) 0.0144(10)
C4 0.0516(12) 0.0661(15) 0.0513(12) -0.0189(11) 0.0065(10) -0.0020(11)
C14 0.0471(12) 0.0542(13) 0.0650(14) -0.0170(11) -0.0079(10) 0.0010(10)
C13 0.0427(11) 0.0707(15) 0.0405(11) -0.0134(10) -0.0047(9) 0.0180(10)
C5 0.0421(11) 0.0484(12) 0.0534(12) -0.0048(9) 0.0081(9) 0.0043(9)
C15 0.0475(11) 0.0428(11) 0.0568(12) 0.0023(9) -0.0022(9) 0.0018(9)
C3 0.0478(12) 0.0737(16) 0.0433(12) -0.0064(10) -0.0034(9) 0.0005(11)

loop_
_atom_type_symbol
_atom_type_description
_atom_type_scat_dispersion_real
_atom_type_scat_dispersion_imag
_atom_type_scat_source
C C 0.0033 0.0016 'International Tables Vol C Tables 4.2.6.8 and 6.1.1.4'
H H 0.0000 0.0000 'International Tables Vol C Tables 4.2.6.8 and 6.1.1.4'
N N 0.0061 0.0033 'International Tables Vol C Tables 4.2.6.8 and 6.1.1.4'
O O 0.0106 0.0060 'International Tables Vol C Tables 4.2.6.8 and 6.1.1.4'
Cl Cl 0.1484 0.1585 'International Tables Vol C Tables 4.2.6.8 and 6.1.1.4'

loop_
_geom_angle_atom_site_label_1
_geom_angle_atom_site_label_2
_geom_angle_atom_site_label_3
_geom_angle
C9 N1 C1 125.75(16)
C9 N1 H1 115.3(14)
C1 N1 H1 118.9(14)
C8 C7 C6 123.18(17)
C8 C7 H7 118.4
C6 C7 H7 118.4
C11 C10 C15 118.60(18)
C11 C10 C8 119.86(17)
C15 C10 C8 121.51(17)
C7 C8 C9 119.45(17)
C7 C8 C10 121.35(16)
C9 C8 C10 119.18(16)
N1 C1 C2 120.34(17)
N1 C1 C6 118.77(17)
C2 C1 C6 120.89(18)
C1 C6 C5 118.60(18)
C1 C6 C7 117.31(17)
C5 C6 C7 124.09(17)
C3 C2 C1 119.07(19)
C3 C2 H2 120.5
C1 C2 H2 120.5
C10 C11 C12 120.95(19)
C10 C11 H11 119.5
C12 C11 H11 119.5
O1 C9 N1 120.01(16)
O1 C9 C8 124.51(16)
N1 C9 C8 115.48(16)
C13 C12 C11 118.86(19)
C13 C12 H12 120.6
C11 C12 H12 120.6
C5 C4 C3 120.1(2)
C5 C4 H4 120.0
C3 C4 H4 120.0
C13 C14 C15 119.0(2)
C13 C14 H14 120.5
C15 C14 H14 120.5
C14 C13 C12 121.61(19)
C14 C13 Cl1 119.63(18)
C12 C13 Cl1 118.75(18)
C4 C5 C6 120.27(19)
C4 C5 H5 119.9
C6 C5 H5 119.9
C14 C15 C10 120.9(2)
C14 C15 H15 119.5
C10 C15 H15 119.5
C2 C3 C4 121.1(2)
C2 C3 H3 119.5
C4 C3 H3 119.5

loop_
_geom_bond_atom_site_label_1
_geom_bond_atom_site_label_2
_geom_bond_distance
Cl1 C13 1.735(2)
N1 C9 1.364(2)
N1 C1 1.376(2)
N1 H1 0.89(2)
C7 C8 1.346(3)
C7 C6 1.426(3)
C7 H7 0.9300
O1 C9 1.235(2)
C10 C11 1.381(3)
C10 C15 1.386(3)
C10 C8 1.482(2)
C8 C9 1.462(2)
C1 C2 1.391(3)
C1 C6 1.394(3)
C6 C5 1.400(3)
C2 C3 1.366(3)
C2 H2 0.9300
C11 C12 1.386(3)
C11 H11 0.9300
C12 C13 1.373(3)
C12 H12 0.9300
C4 C5 1.370(3)
C4 C3 1.386(3)
C4 H4 0.9300
C14 C13 1.365(3)
C14 C15 1.384(3)
C14 H14 0.9300
C5 H5 0.9300
C15 H15 0.9300
C3 H3 0.9300
